data_7042984
loop_
_publ_author_name
'Brown, Matthew L.'
'Ovens, Jeffrey S.'
'Leznoff, Daniel B.'

_publ_section_title
;
 Dicyanoaurate-based heterobimetallic uranyl coordination polymers.
;
_journal_name_full 'Dalton transactions (Cambridge, England : 2003)'
_journal_paper_doi 10.1039/c7dt00942a
_journal_year 2017
_chemical_formula_moiety 'Au C2 N4 O8 U, C36 H30 N P2'
_chemical_formula_sum 'C38 H30 Au N5 O8 P2 U'
_chemical_formula_weight 1181.60
_space_group_crystal_system triclinic
_space_group_IT_number 2
_space_group_name_Hall '-P 1'
_space_group_name_H-M_alt 'P -1'
_symmetry_space_group_name_Hall '-P 1'
_symmetry_space_group_name_H-M 'P -1'
_atom_sites_solution_hydrogens geom
_atom_sites_solution_primary direct
_audit_creation_date 2016-06-30
_audit_creation_method
;
Olex2 1.2
(compiled 2016.02.19 svn.r3266 for OlexSys, GUI svn.r5155)
;
_audit_update_record
;
2017-03-14 deposited with the CCDC.
2017-04-26 downloaded from the CCDC.
;
_cell_angle_alpha 100.608(2)
_cell_angle_beta 90.338(2)
_cell_angle_gamma 114.663(2)
_cell_formula_units_Z 1
_cell_length_a 9.2421(3)
_cell_length_b 10.8293(3)
_cell_length_c 11.1451(2)
_cell_measurement_reflns_used 5930
_cell_measurement_temperature 296.15
_cell_measurement_theta_max 69.52
_cell_measurement_theta_min 4.59
_cell_volume 992.10(5)
_computing_molecular_graphics 'Olex2 (Dolomanov et al., 2009), ShelXle (H\"ubschle et al., 2011)'
_computing_publication_material 'Olex2 (Dolomanov et al., 2009)'
_computing_structure_refinement 'ShelXL 2014/7 (Sheldrick, 2015)'
_computing_structure_solution 'XT 2014/4 (Sheldrick, 2014)'
_diffrn_ambient_temperature 296.15
_diffrn_measured_fraction_theta_full 0.979
_diffrn_measured_fraction_theta_max 0.979
_diffrn_measurement_device_type 'Bruker APEX-II CCD'
_diffrn_measurement_method '\f and \w scans'
_diffrn_radiation_type CuK\a
_diffrn_radiation_wavelength 1.54178
_diffrn_reflns_av_R_equivalents 0.0729
_diffrn_reflns_av_unetI/netI 0.0563
_diffrn_reflns_Laue_measured_fraction_full 0.979
_diffrn_reflns_Laue_measured_fraction_max 0.979
_diffrn_reflns_limit_h_max 11
_diffrn_reflns_limit_h_min -10
_diffrn_reflns_limit_k_max 12
_diffrn_reflns_limit_k_min -12
_diffrn_reflns_limit_l_max 13
_diffrn_reflns_limit_l_min -13
_diffrn_reflns_number 15618
_diffrn_reflns_point_group_measured_fraction_full 0.979
_diffrn_reflns_point_group_measured_fraction_max 0.979
_diffrn_reflns_theta_full 67.385
_diffrn_reflns_theta_max 67.385
_diffrn_reflns_theta_min 4.053
_diffrn_source 'Microfocus sealed X-ray tub fitted with HELIOS multilayer optics'
_diffrn_standards_number 0
_exptl_absorpt_coefficient_mu 19.493
_exptl_absorpt_correction_T_max 0.7532
_exptl_absorpt_correction_T_min 0.5766
_exptl_absorpt_correction_type multi-scan
_exptl_absorpt_process_details
;
SADABS-2014/5 (Bruker,2014/5) was used for absorption correction.
wR2(int) was 0.1455 before and 0.0670 after correction.
The Ratio of minimum to maximum transmission is 0.7655.
The \l/2 correction factor is 0.00150.
;
_exptl_crystal_colour 'dull yellow'
_exptl_crystal_colour_lustre dull
_exptl_crystal_colour_primary yellow
_exptl_crystal_density_diffrn 1.978
_exptl_crystal_description needle
_exptl_crystal_F_000 558
_exptl_crystal_preparation 'Slow evaporation from acetone: Acetone all evaporated.'
_exptl_crystal_recrystallization_method 'Slow evaporation from acetone: Acetone all evaporated.'
_exptl_crystal_size_max 0.150
_exptl_crystal_size_mid 0.05
_exptl_crystal_size_min 0.03
_refine_diff_density_max 1.058
_refine_diff_density_min -0.890
_refine_diff_density_rms 0.124
_refine_ls_extinction_method none
_refine_ls_goodness_of_fit_ref 1.036
_refine_ls_hydrogen_treatment constr
_refine_ls_matrix_type full
_refine_ls_number_parameters 253
_refine_ls_number_reflns 3487
_refine_ls_number_restraints 69
_refine_ls_restrained_S_all 1.036
_refine_ls_R_factor_all 0.0585
_refine_ls_R_factor_gt 0.0337
_refine_ls_shift/su_max 0.000
_refine_ls_shift/su_mean 0.000
_refine_ls_structure_factor_coef Fsqd
_refine_ls_weighting_details 'w=1/[\s^2^(Fo^2^)+(0.0207P)^2^+1.7454P] where P=(Fo^2^+2Fc^2^)/3'
_refine_ls_weighting_scheme calc
_refine_ls_wR_factor_gt 0.0708
_refine_ls_wR_factor_ref 0.0800
_reflns_Friedel_coverage 0.000
_reflns_number_gt 2484
_reflns_number_total 3487
_reflns_threshold_expression 'I > 2\s(I)'
_cod_data_source_file c7dt00942a2.cif
_cod_data_source_block PPNchain12
_cod_database_code 7042984
_shelx_space_group_comment
;
The symmetry employed for this shelxl refinement is uniquely defined
by the following loop, which should always be used as a source of
symmetry information in preference to the above space-group names.
They are only intended as comments.
;
_olex2_refinement_description
;
1. Fixed Uiso
 At 1.2 times of:
  All C(H) groups
2. Rigid body (RIGU) restrains
 C8, C9, C10, C11, C12, C13
 with sigma for 1-2 distances of 0.004 and sigma for 1-3 distances of 0.004
 O2, O3, O4, N2
 with sigma for 1-2 distances of 0.004 and sigma for 1-3 distances of 0.004
 Au1, C1, N1, U1
 with sigma for 1-2 distances of 0.004 and sigma for 1-3 distances of 0.004
3.a Aromatic/amide H refined with riding coordinates:
 C3(H3), C4(H4), C5(H5), C7(H7), C6(H6), C9(H9), C10(H10), C11(H11), C12(H12),
 C13(H13), C15(H15), C16(H16), C17(H17), C18(H18), C19(H19)
;
_shelx_shelxl_version_number 2014/7
_olex2_date_sample_completion 2015-09-17
_olex2_date_sample_data_collection 2015-09-16
_olex2_date_sample_submission 2015-09-16
_olex2_exptl_crystal_mounting_method 'MiTeGen dual-thickness MicroMount using parabar oil'

loop_
_space_group_symop_operation_xyz
'x, y, z'
'-x, -y, -z'

loop_
_atom_site_label
_atom_site_type_symbol
_atom_site_fract_x
_atom_site_fract_y
_atom_site_fract_z
_atom_site_U_iso_or_equiv
_atom_site_adp_type
_atom_site_occupancy
_atom_site_site_symmetry_order
_atom_site_calc_flag
_atom_site_refinement_flags_posn
_atom_site_refinement_flags_adp
_atom_site_refinement_flags_occupancy
U1 U 0.0000 0.0000 0.5000 0.04425(15) Uani 1 2 d S TU P
Au1 Au 0.0000 0.0000 1.0000 0.05222(17) Uani 1 2 d S TU P
P1 P 1.1086(2) 0.5257(2) 0.11683(17) 0.0392(5) Uani 1 1 d . . .
O1 O 0.0996(8) -0.1065(6) 0.4677(5) 0.0644(17) Uani 1 1 d . . .
C1 C 0.0225(12) 0.0019(9) 0.8235(7) 0.060(2) Uani 1 1 d . U .
N1 N 0.0312(9) 0.0032(8) 0.7240(5) 0.064(2) Uani 1 1 d . U .
C3 C 0.9363(10) 0.3301(9) 0.2501(8) 0.054(2) Uani 1 1 d . . .
H3 H 0.9703 0.2713 0.1989 0.065 Uiso 1 1 calc R . .
N3 N 1.0000 0.5000 0.0000 0.059(3) Uani 1 2 d S T P
O3 O 0.4417(10) 0.3393(10) 0.5318(8) 0.111(3) Uani 1 1 d . U .
O2 O 0.2503(8) 0.1894(7) 0.6149(6) 0.0769(19) Uani 1 1 d . U .
C2 C 0.9919(9) 0.4675(7) 0.2398(6) 0.0411(19) Uani 1 1 d . . .
N2 N 0.3117(11) 0.2425(10) 0.5253(8) 0.075(2) Uani 1 1 d . U .
O4 O 0.2228(8) 0.1883(7) 0.4254(6) 0.0762(18) Uani 1 1 d . U .
C4 C 0.8318(11) 0.2795(12) 0.3347(10) 0.074(3) Uani 1 1 d . . .
H4 H 0.7927 0.1865 0.3394 0.089 Uiso 1 1 calc R . .
C5 C 0.7853(12) 0.3675(13) 0.4123(9) 0.075(3) Uani 1 1 d . . .
H5 H 0.7157 0.3336 0.4705 0.090 Uiso 1 1 calc R . .
C7 C 0.9447(10) 0.5565(9) 0.3190(7) 0.054(2) Uani 1 1 d . . .
H7 H 0.9823 0.6496 0.3145 0.064 Uiso 1 1 calc R . .
C6 C 0.8387(13) 0.5023(12) 0.4058(9) 0.074(3) Uani 1 1 d . . .
H6 H 0.8053 0.5599 0.4591 0.089 Uiso 1 1 calc R . .
C9 C 1.3524(12) 0.7581(10) 0.2622(9) 0.073(3) Uani 1 1 d . U .
H9 H 1.3636 0.6964 0.3054 0.087 Uiso 1 1 calc R . .
C8 C 1.2370(10) 0.7092(8) 0.1641(8) 0.0495(19) Uani 1 1 d . U .
C10 C 1.4497(14) 0.8965(11) 0.2957(13) 0.098(4) Uani 1 1 d . U .
H10 H 1.5291 0.9287 0.3602 0.117 Uiso 1 1 calc R . .
C11 C 1.4307(14) 0.9863(12) 0.2354(14) 0.111(4) Uani 1 1 d . U .
H11 H 1.4928 1.0811 0.2621 0.134 Uiso 1 1 calc R . .
C12 C 1.3242(15) 0.9415(11) 0.1378(15) 0.125(5) Uani 1 1 d . U .
H12 H 1.3159 1.0049 0.0953 0.150 Uiso 1 1 calc R . .
C13 C 1.2252(13) 0.8003(11) 0.0993(13) 0.097(4) Uani 1 1 d . U .
H13 H 1.1523 0.7688 0.0304 0.116 Uiso 1 1 calc R . .
C14 C 1.2333(9) 0.4338(7) 0.0910(7) 0.0405(17) Uani 1 1 d . . .
C15 C 1.3086(11) 0.4124(9) 0.1896(8) 0.062(2) Uani 1 1 d . . .
H15 H 1.2935 0.4439 0.2698 0.074 Uiso 1 1 calc R . .
C16 C 1.4050(12) 0.3443(10) 0.1662(11) 0.074(3) Uani 1 1 d . . .
H16 H 1.4549 0.3291 0.2310 0.089 Uiso 1 1 calc R . .
C17 C 1.4282(11) 0.2987(10) 0.0481(12) 0.072(3) Uani 1 1 d . . .
H17 H 1.4956 0.2545 0.0333 0.086 Uiso 1 1 calc R . .
C18 C 1.3549(12) 0.3173(9) -0.0458(10) 0.070(3) Uani 1 1 d . . .
H18 H 1.3708 0.2845 -0.1255 0.084 Uiso 1 1 calc R . .
C19 C 1.2559(10) 0.3840(8) -0.0273(8) 0.054(2) Uani 1 1 d . . .
H19 H 1.2049 0.3955 -0.0937 0.065 Uiso 1 1 calc R . .

loop_
_atom_site_aniso_label
_atom_site_aniso_U_11
_atom_site_aniso_U_22
_atom_site_aniso_U_33
_atom_site_aniso_U_23
_atom_site_aniso_U_13
_atom_site_aniso_U_12
U1 0.0716(3) 0.0521(3) 0.01951(19) 0.01171(17) 0.01008(17) 0.0346(2)
Au1 0.0829(4) 0.0528(3) 0.0197(2) 0.0108(2) 0.0049(2) 0.0262(3)
P1 0.0427(12) 0.0359(11) 0.0412(10) 0.0116(9) 0.0055(9) 0.0172(9)
O1 0.098(5) 0.065(4) 0.043(3) 0.015(3) 0.011(3) 0.045(4)
C1 0.091(7) 0.055(6) 0.036(4) 0.022(4) 0.013(4) 0.027(5)
N1 0.093(6) 0.080(6) 0.022(3) 0.022(3) 0.006(3) 0.035(5)
C3 0.061(6) 0.052(5) 0.058(5) 0.021(4) 0.015(4) 0.028(5)
N3 0.056(6) 0.070(7) 0.056(6) 0.022(5) -0.004(5) 0.028(6)
O3 0.074(5) 0.120(6) 0.121(7) 0.040(5) 0.012(4) 0.017(4)
O2 0.077(4) 0.082(5) 0.059(4) 0.015(3) 0.000(3) 0.021(4)
C2 0.039(4) 0.044(6) 0.042(4) 0.011(4) 0.004(3) 0.018(4)
N2 0.073(5) 0.087(6) 0.066(4) 0.022(4) 0.012(4) 0.032(4)
O4 0.083(4) 0.080(5) 0.060(3) 0.027(3) 0.020(3) 0.025(4)
C4 0.057(6) 0.079(7) 0.085(7) 0.042(6) 0.015(5) 0.017(6)
C5 0.059(6) 0.107(9) 0.061(6) 0.040(6) 0.023(5) 0.027(6)
C7 0.062(6) 0.061(6) 0.047(5) 0.019(4) 0.015(4) 0.033(5)
C6 0.081(7) 0.101(9) 0.060(6) 0.020(6) 0.028(5) 0.057(7)
C9 0.072(6) 0.052(5) 0.084(6) 0.012(4) -0.011(5) 0.017(4)
C8 0.039(4) 0.040(4) 0.074(5) 0.015(4) 0.011(3) 0.019(4)
C10 0.078(7) 0.052(5) 0.138(9) -0.002(5) -0.031(6) 0.012(5)
C11 0.059(6) 0.059(6) 0.202(11) 0.028(6) -0.024(7) 0.011(5)
C12 0.086(8) 0.046(5) 0.227(12) 0.049(6) -0.052(8) 0.007(5)
C13 0.071(6) 0.053(5) 0.159(9) 0.045(5) -0.033(6) 0.010(5)
C14 0.037(4) 0.029(4) 0.054(5) 0.012(3) 0.009(4) 0.012(3)
C15 0.075(6) 0.068(6) 0.057(5) 0.021(5) 0.014(5) 0.042(5)
C16 0.071(7) 0.077(7) 0.101(8) 0.040(6) 0.018(6) 0.048(6)
C17 0.047(6) 0.049(6) 0.131(10) 0.026(6) 0.028(6) 0.028(5)
C18 0.059(6) 0.045(6) 0.092(8) -0.002(5) 0.029(6) 0.015(5)
C19 0.051(5) 0.042(5) 0.054(5) -0.001(4) 0.007(4) 0.010(4)

loop_
_atom_type_symbol
_atom_type_description
_atom_type_scat_dispersion_real
_atom_type_scat_dispersion_imag
_atom_type_scat_source
C C 0.0181 0.0091 'International Tables Vol C Tables 4.2.6.8 and 6.1.1.4'
H H 0.0000 0.0000 'International Tables Vol C Tables 4.2.6.8 and 6.1.1.4'
N N 0.0311 0.0180 'International Tables Vol C Tables 4.2.6.8 and 6.1.1.4'
O O 0.0492 0.0322 'International Tables Vol C Tables 4.2.6.8 and 6.1.1.4'
P P 0.2955 0.4335 'International Tables Vol C Tables 4.2.6.8 and 6.1.1.4'
Au Au -4.4197 7.2980 'International Tables Vol C Tables 4.2.6.8 and 6.1.1.4'
U U -4.3638 13.4090 'International Tables Vol C Tables 4.2.6.8 and 6.1.1.4'

loop_
_geom_angle_atom_site_label_1
_geom_angle_atom_site_label_2
_geom_angle_atom_site_label_3
_geom_angle
_geom_angle_site_symmetry_1
_geom_angle_site_symmetry_3
O1 U1 O1 180.0(2) 2_556 .
O1 U1 N1 89.6(2) 2_556 .
O1 U1 N1 90.4(2) . .
O1 U1 N1 89.6(2) . 2_556
O1 U1 N1 90.4(2) 2_556 2_556
O1 U1 O2 89.5(3) 2_556 2_556
O1 U1 O2 89.5(3) . .
O1 U1 O2 90.5(3) . 2_556
O1 U1 O2 90.5(3) 2_556 .
O1 U1 N2 91.5(3) . 2_556
O1 U1 N2 88.5(3) . .
O1 U1 N2 91.5(3) 2_556 .
O1 U1 N2 88.5(3) 2_556 2_556
O1 U1 O4 90.3(3) 2_556 .
O1 U1 O4 90.3(3) . 2_556
O1 U1 O4 89.7(3) 2_556 2_556
O1 U1 O4 89.7(3) . .
N1 U1 N1 180.0 . 2_556
N1 U1 N2 90.1(2) 2_556 .
N1 U1 N2 89.9(2) . .
N1 U1 N2 90.1(2) . 2_556
N1 U1 N2 89.9(2) 2_556 2_556
O2 U1 N1 115.3(2) 2_556 .
O2 U1 N1 64.7(2) . .
O2 U1 N1 64.7(2) 2_556 2_556
O2 U1 N1 115.3(2) . 2_556
O2 U1 O2 180.0 2_556 .
O2 U1 N2 25.2(2) 2_556 2_556
O2 U1 N2 154.8(2) 2_556 .
O2 U1 N2 154.8(2) . 2_556
O2 U1 N2 25.2(2) . .
N2 U1 N2 180.0 2_556 .
O4 U1 N1 115.1(2) . .
O4 U1 N1 64.9(2) 2_556 .
O4 U1 N1 64.9(2) . 2_556
O4 U1 N1 115.1(2) 2_556 2_556
O4 U1 O2 50.3(2) . .
O4 U1 O2 129.7(2) 2_556 .
O4 U1 O2 129.7(2) . 2_556
O4 U1 O2 50.3(2) 2_556 2_556
O4 U1 N2 154.8(2) 2_556 .
O4 U1 N2 25.2(2) . .
O4 U1 N2 25.2(2) 2_556 2_556
O4 U1 N2 154.8(2) . 2_556
O4 U1 O4 180.0 . 2_556
C1 Au1 C1 180.0 2_557 .
N3 P1 C2 111.1(3) . .
N3 P1 C8 109.7(3) . .
N3 P1 C14 111.7(3) . .
C2 P1 C8 108.9(4) . .
C2 P1 C14 107.1(3) . .
C14 P1 C8 108.3(3) . .
N1 C1 Au1 178.1(9) . .
C1 N1 U1 169.8(8) . .
C2 C3 H3 119.6 . .
C4 C3 H3 119.6 . .
C4 C3 C2 120.9(9) . .
P1 N3 P1 180.0 . 2_765
N2 O2 U1 97.7(6) . .
C3 C2 P1 119.9(6) . .
C3 C2 C7 119.5(7) . .
C7 C2 P1 120.3(6) . .
O3 N2 U1 177.3(8) . .
O3 N2 O2 124.6(10) . .
O3 N2 O4 121.3(9) . .
O2 N2 U1 57.1(5) . .
O2 N2 O4 114.1(9) . .
O4 N2 U1 57.1(5) . .
N2 O4 U1 97.7(6) . .
C3 C4 H4 120.3 . .
C3 C4 C5 119.4(10) . .
C5 C4 H4 120.3 . .
C4 C5 H5 119.4 . .
C6 C5 C4 121.2(9) . .
C6 C5 H5 119.4 . .
C2 C7 H7 120.8 . .
C2 C7 C6 118.4(9) . .
C6 C7 H7 120.8 . .
C5 C6 C7 120.6(9) . .
C5 C6 H6 119.7 . .
C7 C6 H6 119.7 . .
C8 C9 H9 119.9 . .
C10 C9 H9 119.9 . .
C10 C9 C8 120.2(10) . .
C9 C8 P1 120.9(7) . .
C13 C8 P1 119.9(8) . .
C13 C8 C9 119.2(9) . .
C9 C10 H10 120.0 . .
C11 C10 C9 120.0(12) . .
C11 C10 H10 120.0 . .
C10 C11 H11 119.5 . .
C12 C11 C10 121.0(11) . .
C12 C11 H11 119.5 . .
C11 C12 H12 119.8 . .
C11 C12 C13 120.4(11) . .
C13 C12 H12 119.8 . .
C8 C13 C12 119.0(11) . .
C8 C13 H13 120.5 . .
C12 C13 H13 120.5 . .
C15 C14 P1 120.9(6) . .
C19 C14 P1 119.9(6) . .
C19 C14 C15 119.2(7) . .
C14 C15 H15 120.4 . .
C16 C15 C14 119.2(9) . .
C16 C15 H15 120.4 . .
C15 C16 H16 119.8 . .
C17 C16 C15 120.4(10) . .
C17 C16 H16 119.8 . .
C16 C17 H17 119.8 . .
C18 C17 C16 120.5(9) . .
C18 C17 H17 119.8 . .
C17 C18 H18 119.3 . .
C17 C18 C19 121.4(9) . .
C19 C18 H18 119.3 . .
C14 C19 H19 120.3 . .
C18 C19 C14 119.3(9) . .
C18 C19 H19 120.3 . .

loop_
_geom_bond_atom_site_label_1
_geom_bond_atom_site_label_2
_geom_bond_distance
_geom_bond_site_symmetry_2
U1 O1 1.745(6) 2_556
U1 O1 1.745(6) .
U1 N1 2.503(6) 2_556
U1 N1 2.503(6) .
U1 O2 2.497(7) 2_556
U1 O2 2.497(7) .
U1 N2 2.946(10) .
U1 N2 2.946(10) 2_556
U1 O4 2.496(6) .
U1 O4 2.496(6) 2_556
Au1 C1 1.983(8) 2_557
Au1 C1 1.983(8) .
P1 N3 1.549(2) .
P1 C2 1.791(7) .
P1 C8 1.809(8) .
P1 C14 1.805(7) .
C1 N1 1.115(10) .
C3 H3 0.9300 .
C3 C2 1.384(10) .
C3 C4 1.372(12) .
N3 P1 1.549(2) 2_765
O3 N2 1.212(11) .
O2 N2 1.263(10) .
C2 C7 1.393(10) .
N2 O4 1.267(10) .
C4 H4 0.9300 .
C4 C5 1.373(14) .
C5 H5 0.9300 .
C5 C6 1.348(14) .
C7 H7 0.9300 .
C7 C6 1.407(12) .
C6 H6 0.9300 .
C9 H9 0.9300 .
C9 C8 1.385(12) .
C9 C10 1.363(13) .
C8 C13 1.363(12) .
C10 H10 0.9300 .
C10 C11 1.346(15) .
C11 H11 0.9300 .
C11 C12 1.334(17) .
C12 H12 0.9300 .
C12 C13 1.395(14) .
C13 H13 0.9300 .
C14 C15 1.401(11) .
C14 C19 1.381(10) .
C15 H15 0.9300 .
C15 C16 1.373(12) .
C16 H16 0.9300 .
C16 C17 1.369(15) .
C17 H17 0.9300 .
C17 C18 1.334(14) .
C18 H18 0.9300 .
C18 C19 1.379(12) .
C19 H19 0.9300 .

loop_
_geom_torsion_atom_site_label_1
_geom_torsion_atom_site_label_2
_geom_torsion_atom_site_label_3
_geom_torsion_atom_site_label_4
_geom_torsion
U1 O2 N2 O3 -177.5(9)
U1 O2 N2 O4 4.5(9)
P1 C2 C7 C6 173.1(7)
P1 C8 C13 C12 179.4(10)
P1 C14 C15 C16 -178.8(7)
P1 C14 C19 C18 178.3(6)
C3 C2 C7 C6 -1.2(13)
C3 C4 C5 C6 1.0(16)
N3 P1 C2 C3 85.8(6)
N3 P1 C2 C7 -88.6(7)
N3 P1 C8 C9 -176.0(7)
N3 P1 C8 C13 1.1(9)
N3 P1 C14 C15 -163.1(6)
N3 P1 C14 C19 17.1(7)
O3 N2 O4 U1 177.5(9)
O2 N2 O4 U1 -4.5(9)
C2 P1 C8 C9 62.2(8)
C2 P1 C8 C13 -120.7(9)
C2 P1 C14 C15 -41.4(8)
C2 P1 C14 C19 138.9(6)
C2 C3 C4 C5 -1.8(14)
C2 C7 C6 C5 0.4(15)
C4 C3 C2 P1 -172.4(7)
C4 C3 C2 C7 1.9(13)
C4 C5 C6 C7 -0.3(16)
C9 C8 C13 C12 -3.4(17)
C9 C10 C11 C12 -4(2)
C8 P1 C2 C3 -153.4(6)
C8 P1 C2 C7 32.3(8)
C8 P1 C14 C15 76.0(8)
C8 P1 C14 C19 -103.8(7)
C8 C9 C10 C11 1.8(19)
C10 C9 C8 P1 179.1(9)
C10 C9 C8 C13 2.0(16)
C10 C11 C12 C13 3(2)
C11 C12 C13 C8 1(2)
C14 P1 C2 C3 -36.4(7)
C14 P1 C2 C7 149.2(7)
C14 P1 C8 C9 -53.9(8)
C14 P1 C8 C13 123.2(9)
C14 C15 C16 C17 0.5(15)
C15 C14 C19 C18 -1.5(12)
C15 C16 C17 C18 -1.4(16)
C16 C17 C18 C19 0.9(15)
C17 C18 C19 C14 0.6(13)
C19 C14 C15 C16 1.0(13)
